data_2229813
loop_
_publ_author_name
'Dutkiewicz, Grzegorz'
'Siddaraju, B. P.'
'Yathirajan, H. S.'
'Narayana, B.'
'Kubicki, Maciej'

_publ_section_title
;
 (2<i>E</i>)-3-(3-Bromo-4-methoxyphenyl)-1-(4-methylphenyl)prop-2-en-1-one
;
_journal_coeditor_code RK2271
_journal_issue 4
_journal_name_full 'Acta Crystallographica Section E'
_journal_page_first o1024
_journal_paper_doi 10.1107/S1600536811011482
_journal_volume 67
_journal_year 2011
_chemical_formula_iupac 'C17 H15 Br O2'
_chemical_formula_moiety 'C17 H15 Br O2'
_chemical_formula_sum 'C17 H15 Br O2'
_chemical_formula_weight 331.19
_chemical_melting_point 393
_chemical_name_systematic
;
(2<i>E</i>)-3-(3-Bromo-4-methoxyphenyl)-1-(4-methylphenyl)prop-2-en-1-one
;
_space_group_IT_number 14
_symmetry_cell_setting monoclinic
_symmetry_space_group_name_Hall '-P 2ybc'
_symmetry_space_group_name_H-M 'P 1 21/c 1'
_atom_sites_solution_hydrogens geom
_atom_sites_solution_primary direct
_atom_sites_solution_secondary difmap
_audit_creation_method SHELXL97
_cell_angle_alpha 90.00
_cell_angle_beta 93.07(2)
_cell_angle_gamma 90.00
_cell_formula_units_Z 4
_cell_length_a 11.680(2)
_cell_length_b 11.654(2)
_cell_length_c 10.834(2)
_cell_measurement_reflns_used 2134
_cell_measurement_temperature 295(2)
_cell_measurement_theta_max 27.9115
_cell_measurement_theta_min 3.0452
_cell_volume 1472.6(4)
_computing_cell_refinement '<i>CrysAlis Pro</i> (Agilent, 2010)'
_computing_data_collection '<i>CrysAlis Pro</i> (Agilent, 2010)'
_computing_data_reduction '<i>CrysAlis Pro</i> (Agilent, 2010)'
_computing_molecular_graphics '<i>Stereochemical Workstation Operation Manual</i> (Siemens, 1989)'
_computing_publication_material '<i>SHELXL97</i> (Sheldrick, 2008)'
_computing_structure_refinement '<i>SHELXL97</i> (Sheldrick, 2008)'
_computing_structure_solution '<i>SIR92</i> (Altomare <i>et al.</i>, 1993)'
_diffrn_ambient_temperature 295(2)
_diffrn_detector_area_resol_mean 16.1544
_diffrn_measured_fraction_theta_full 0.997
_diffrn_measured_fraction_theta_max 0.845
_diffrn_measurement_device_type 'Agilent Xcalibur Eos'
_diffrn_measurement_method \w-scan
_diffrn_radiation_monochromator graphite
_diffrn_radiation_source 'Enhance (Mo) X-ray Source'
_diffrn_radiation_type MoK\a
_diffrn_radiation_wavelength 0.71073
_diffrn_reflns_av_R_equivalents 0.0295
_diffrn_reflns_av_sigmaI/netI 0.0872
_diffrn_reflns_limit_h_max 15
_diffrn_reflns_limit_h_min -9
_diffrn_reflns_limit_k_max 9
_diffrn_reflns_limit_k_min -13
_diffrn_reflns_limit_l_max 14
_diffrn_reflns_limit_l_min -12
_diffrn_reflns_number 6000
_diffrn_reflns_theta_full 25.00
_diffrn_reflns_theta_max 27.97
_diffrn_reflns_theta_min 3.05
_exptl_absorpt_coefficient_mu 2.790
_exptl_absorpt_correction_T_max 1.00000
_exptl_absorpt_correction_T_min 0.27562
_exptl_absorpt_correction_type multi-scan
_exptl_absorpt_process_details '(<i>CrysAlis Pro</i>; Agilent, 2010)'
_exptl_crystal_colour colourless
_exptl_crystal_density_diffrn 1.494
_exptl_crystal_density_method 'not measured'
_exptl_crystal_description plate
_exptl_crystal_F_000 672
_exptl_crystal_size_max 0.5
_exptl_crystal_size_mid 0.3
_exptl_crystal_size_min 0.1
_refine_diff_density_max 0.437
_refine_diff_density_min -0.442
_refine_ls_extinction_method none
_refine_ls_goodness_of_fit_ref 0.996
_refine_ls_hydrogen_treatment constr
_refine_ls_matrix_type full
_refine_ls_number_parameters 183
_refine_ls_number_reflns 3003
_refine_ls_number_restraints 0
_refine_ls_restrained_S_all 0.996
_refine_ls_R_factor_all 0.1176
_refine_ls_R_factor_gt 0.0426
_refine_ls_shift/su_max 0.001
_refine_ls_shift/su_mean 0.000
_refine_ls_structure_factor_coef Fsqd
_refine_ls_weighting_details 'calc w=1/[\s^2^(Fo^2^)+(0.0250P)^2^] where P=(Fo^2^+2Fc^2^)/3'
_refine_ls_weighting_scheme calc
_refine_ls_wR_factor_gt 0.0636
_refine_ls_wR_factor_ref 0.0717
_reflns_number_gt 1455
_reflns_number_total 3003
_reflns_threshold_expression >2\s(I)
_cod_data_source_file rk2271.cif
_cod_data_source_block I
_cod_original_sg_symbol_H-M 'P 21/c'
_cod_database_code 2229813
_cod_database_fobs_code 2229813

loop_
_symmetry_equiv_pos_as_xyz
'x, y, z'
'-x, y+1/2, -z+1/2'
'-x, -y, -z'
'x, -y-1/2, z-1/2'

loop_
_atom_site_type_symbol
_atom_site_label
_atom_site_fract_x
_atom_site_fract_y
_atom_site_fract_z
_atom_site_U_iso_or_equiv
_atom_site_adp_type
_atom_site_calc_flag
_atom_site_refinement_flags
_atom_site_occupancy
_atom_site_disorder_assembly
_atom_site_disorder_group
C C1 0.2928(3) 0.2026(2) -0.0764(3) 0.0370(8) Uani d . 1 . .
O O1 0.27055(17) 0.18029(18) -0.18486(19) 0.0502(6) Uani d . 1 . .
C C2 0.2054(2) 0.2537(2) 0.0006(3) 0.0389(8) Uani d . 1 . .
H H2 0.2235 0.2686 0.0837 0.047 Uiso calc R 1 . .
C C3 0.1015(3) 0.2784(2) -0.0473(3) 0.0387(8) Uani d . 1 . .
H H3 0.0881 0.2593 -0.1302 0.046 Uiso calc R 1 . .
C C4 0.0056(3) 0.3310(2) 0.0112(3) 0.0336(7) Uani d . 1 . .
C C5 0.0129(3) 0.3788(2) 0.1281(3) 0.0376(8) Uani d . 1 . .
H H5 0.0823 0.3762 0.1744 0.045 Uiso calc R 1 . .
C C6 -0.0804(3) 0.4300(3) 0.1771(3) 0.0379(8) Uani d . 1 . .
Br Br6 -0.06520(3) 0.50120(3) 0.33361(3) 0.06471(15) Uani d . 1 . .
C C7 -0.1850(3) 0.4354(3) 0.1113(3) 0.0394(8) Uani d . 1 . .
O O7 -0.27311(18) 0.48560(18) 0.1679(2) 0.0561(6) Uani d . 1 . .
C C71 -0.3790(3) 0.4986(3) 0.0993(3) 0.0688(10) Uani d . 1 . .
H H71A -0.3664 0.5362 0.0224 0.103 Uiso calc R 1 . .
H H71B -0.4301 0.5440 0.1459 0.103 Uiso calc R 1 . .
H H71C -0.4124 0.4245 0.0833 0.103 Uiso calc R 1 . .
C C8 -0.1948(3) 0.3877(3) -0.0058(3) 0.0477(9) Uani d . 1 . .
H H8 -0.2645 0.3897 -0.0515 0.057 Uiso calc R 1 . .
C C9 -0.0998(3) 0.3367(3) -0.0546(3) 0.0462(9) Uani d . 1 . .
H H9 -0.1068 0.3054 -0.1336 0.055 Uiso calc R 1 . .
C C11 0.4101(3) 0.1804(2) -0.0206(3) 0.0325(7) Uani d . 1 . .
C C12 0.4420(3) 0.1998(2) 0.1032(3) 0.0466(9) Uani d . 1 . .
H H12 0.3886 0.2285 0.1560 0.056 Uiso calc R 1 . .
C C13 0.5524(3) 0.1766(3) 0.1483(3) 0.0490(9) Uani d . 1 . .
H H13 0.5720 0.1893 0.2315 0.059 Uiso calc R 1 . .
C C14 0.6338(3) 0.1350(2) 0.0731(3) 0.0404(9) Uani d . 1 . .
C C141 0.7531(3) 0.1098(3) 0.1243(3) 0.0591(10) Uani d . 1 . .
H H14A 0.7866 0.1784 0.1594 0.089 Uiso calc R 1 . .
H H14B 0.7988 0.0828 0.0591 0.089 Uiso calc R 1 . .
H H14C 0.7503 0.0519 0.1871 0.089 Uiso calc R 1 . .
C C15 0.6026(3) 0.1157(2) -0.0504(3) 0.0444(9) Uani d . 1 . .
H H15 0.6562 0.0877 -0.1032 0.053 Uiso calc R 1 . .
C C16 0.4931(3) 0.1376(2) -0.0946(3) 0.0420(9) Uani d . 1 . .
H H16 0.4736 0.1233 -0.1775 0.050 Uiso calc R 1 . .

loop_
_atom_site_aniso_label
_atom_site_aniso_U_11
_atom_site_aniso_U_22
_atom_site_aniso_U_33
_atom_site_aniso_U_12
_atom_site_aniso_U_13
_atom_site_aniso_U_23
C1 0.040(2) 0.040(2) 0.0315(18) 0.0004(17) 0.0049(17) 0.0066(16)
O1 0.0461(15) 0.0741(16) 0.0302(13) 0.0064(12) 0.0012(12) -0.0026(12)
C2 0.037(2) 0.048(2) 0.0318(18) 0.0017(17) -0.0009(17) 0.0046(16)
C3 0.044(2) 0.042(2) 0.0299(18) -0.0017(17) 0.0015(17) 0.0036(15)
C4 0.0311(18) 0.0391(18) 0.0304(17) 0.0046(18) -0.0007(16) 0.0061(17)
C5 0.0268(19) 0.049(2) 0.0369(19) -0.0029(16) -0.0027(16) 0.0068(16)
C6 0.036(2) 0.044(2) 0.0337(18) -0.0008(17) 0.0029(17) 0.0035(16)
Br6 0.0554(2) 0.0894(3) 0.0494(2) 0.0029(2) 0.00389(16) -0.0202(2)
C7 0.031(2) 0.037(2) 0.050(2) 0.0009(17) 0.0068(18) 0.0070(17)
O7 0.0331(13) 0.0724(17) 0.0630(14) 0.0089(14) 0.0056(12) 0.0020(14)
C71 0.035(2) 0.075(3) 0.097(3) 0.008(2) 0.004(2) -0.001(2)
C8 0.030(2) 0.062(2) 0.050(2) -0.0027(18) -0.0070(18) 0.0002(19)
C9 0.044(2) 0.060(2) 0.0341(19) 0.0031(19) -0.0054(19) -0.0016(18)
C11 0.036(2) 0.0310(19) 0.0313(18) 0.0003(15) 0.0044(16) 0.0003(15)
C12 0.044(2) 0.054(2) 0.042(2) 0.0106(19) 0.0055(18) -0.0118(17)
C13 0.052(2) 0.057(2) 0.038(2) 0.008(2) 0.0019(19) -0.0094(18)
C14 0.037(2) 0.035(2) 0.049(2) -0.0003(16) 0.0010(19) 0.0040(17)
C141 0.048(2) 0.065(3) 0.064(3) 0.0112(19) -0.003(2) 0.001(2)
C15 0.037(2) 0.052(2) 0.045(2) 0.0082(18) 0.0116(18) 0.0060(17)
C16 0.051(2) 0.047(2) 0.0275(18) 0.0027(19) 0.0032(18) 0.0027(16)

loop_
_atom_type_symbol
_atom_type_description
_atom_type_scat_dispersion_real
_atom_type_scat_dispersion_imag
_atom_type_scat_source
C C 0.0033 0.0016 'International Tables Vol C Tables 4.2.6.8 and 6.1.1.4'
H H 0.0000 0.0000 'International Tables Vol C Tables 4.2.6.8 and 6.1.1.4'
O O 0.0106 0.0060 'International Tables Vol C Tables 4.2.6.8 and 6.1.1.4'
Br Br -0.2901 2.4595 'International Tables Vol C Tables 4.2.6.8 and 6.1.1.4'

loop_
_geom_angle_atom_site_label_1
_geom_angle_atom_site_label_2
_geom_angle_atom_site_label_3
_geom_angle_site_symmetry_1
_geom_angle_site_symmetry_3
_geom_angle
_geom_angle_publ_flag
O1 C1 C2 . . 120.8(3) ?
O1 C1 C11 . . 119.9(3) ?
C2 C1 C11 . . 119.3(3) ?
C3 C2 C1 . . 120.8(3) ?
C3 C2 H2 . . 119.6 ?
C1 C2 H2 . . 119.6 ?
C2 C3 C4 . . 129.2(3) ?
C2 C3 H3 . . 115.4 ?
C4 C3 H3 . . 115.4 ?
C5 C4 C9 . . 117.4(3) ?
C5 C4 C3 . . 124.0(3) ?
C9 C4 C3 . . 118.6(3) ?
C6 C5 C4 . . 121.2(3) ?
C6 C5 H5 . . 119.4 ?
C4 C5 H5 . . 119.4 ?
C5 C6 C7 . . 121.2(3) ?
C5 C6 Br6 . . 120.0(2) ?
C7 C6 Br6 . . 118.7(3) ?
O7 C7 C6 . . 117.1(3) ?
O7 C7 C8 . . 124.1(3) ?
C6 C7 C8 . . 118.8(3) ?
C7 O7 C71 . . 118.0(3) ?
O7 C71 H71A . . 109.5 ?
O7 C71 H71B . . 109.5 ?
H71A C71 H71B . . 109.5 ?
O7 C71 H71C . . 109.5 ?
H71A C71 H71C . . 109.5 ?
H71B C71 H71C . . 109.5 ?
C7 C8 C9 . . 119.5(3) ?
C7 C8 H8 . . 120.2 ?
C9 C8 H8 . . 120.2 ?
C8 C9 C4 . . 121.9(3) ?
C8 C9 H9 . . 119.0 ?
C4 C9 H9 . . 119.0 ?
C16 C11 C12 . . 117.3(3) ?
C16 C11 C1 . . 119.0(3) ?
C12 C11 C1 . . 123.7(3) ?
C13 C12 C11 . . 120.4(3) ?
C13 C12 H12 . . 119.8 ?
C11 C12 H12 . . 119.8 ?
C14 C13 C12 . . 121.5(3) ?
C14 C13 H13 . . 119.2 ?
C12 C13 H13 . . 119.2 ?
C13 C14 C15 . . 118.3(3) ?
C13 C14 C141 . . 120.6(3) ?
C15 C14 C141 . . 121.1(3) ?
C14 C141 H14A . . 109.5 ?
C14 C141 H14B . . 109.5 ?
H14A C141 H14B . . 109.5 ?
C14 C141 H14C . . 109.5 ?
H14A C141 H14C . . 109.5 ?
H14B C141 H14C . . 109.5 ?
C16 C15 C14 . . 120.1(3) ?
C16 C15 H15 . . 119.9 ?
C14 C15 H15 . . 119.9 ?
C15 C16 C11 . . 122.4(3) ?
C15 C16 H16 . . 118.8 ?
C11 C16 H16 . . 118.8 ?

loop_
_geom_bond_atom_site_label_1
_geom_bond_atom_site_label_2
_geom_bond_site_symmetry_2
_geom_bond_distance
_geom_bond_publ_flag
C1 O1 . 1.218(3) ?
C1 C2 . 1.478(4) ?
C1 C11 . 1.491(4) ?
C2 C3 . 1.326(4) ?
C2 H2 . 0.9300 ?
C3 C4 . 1.452(4) ?
C3 H3 . 0.9300 ?
C4 C5 . 1.382(4) ?
C4 C9 . 1.391(4) ?
C5 C6 . 1.374(4) ?
C5 H5 . 0.9300 ?
C6 C7 . 1.383(4) ?
C6 Br6 . 1.888(3) ?
C7 O7 . 1.358(3) ?
C7 C8 . 1.384(4) ?
O7 C71 . 1.417(3) ?
C71 H71A . 0.9600 ?
C71 H71B . 0.9600 ?
C71 H71C . 0.9600 ?
C8 C9 . 1.388(4) ?
C8 H8 . 0.9300 ?
C9 H9 . 0.9300 ?
C11 C16 . 1.383(4) ?
C11 C12 . 1.392(4) ?
C12 C13 . 1.381(4) ?
C12 H12 . 0.9300 ?
C13 C14 . 1.374(4) ?
C13 H13 . 0.9300 ?
C14 C15 . 1.386(4) ?
C14 C141 . 1.501(4) ?
C141 H14A . 0.9600 ?
C141 H14B . 0.9600 ?
C141 H14C . 0.9600 ?
C15 C16 . 1.366(4) ?
C15 H15 . 0.9300 ?
C16 H16 . 0.9300 ?

loop_
_geom_hbond_atom_site_label_D
_geom_hbond_atom_site_label_H
_geom_hbond_atom_site_label_A
_geom_hbond_site_symmetry_A
_geom_hbond_distance_DH
_geom_hbond_distance_HA
_geom_hbond_distance_DA
_geom_hbond_angle_DHA
C2 H2 O1 4_566 0.93 2.61 3.536(3) 178
C5 H5 O1 4_566 0.93 2.69 3.603(4) 167
C12 H12 O1 4_566 0.93 2.50 3.424(4) 171
C141 H14B Br6 4_665 0.96 3.14 4.100(3) 176

loop_
_cod_related_entry_id
_cod_related_entry_database
_cod_related_entry_code
1 ChemSpider 30656609
